data_7057974
loop_
_publ_author_name
'Ishida, Hideaki'
'Handa, Makoto'
'Hiromitsu, Ichiro'
'Ujiie, Seiji'
'Yoshioka, Daisuke'
'Mitsuhashi, Ryoji'
'Mikuriya, Masahiro'

_publ_section_title
;
 Magnetic and liquid-crystalline properties of chlorido- and
 cyanato-bridged chain complexes of mixed-valent dinuclear
 ruthenium(ii,iii) 3,4,5-trialkoxybenzoates
;
_journal_issue 3
_journal_name_full 'New Journal of Chemistry'
_journal_page_first 1134
_journal_paper_doi 10.1039/C8NJ03436B
_journal_volume 43
_journal_year 2019
_chemical_formula_sum 'C208 H352 Cl2 O44 Ru4'
_chemical_formula_weight 4032.05
_space_group_crystal_system triclinic
_space_group_IT_number 2
_space_group_name_Hall '-P 1'
_space_group_name_H-M_alt 'P -1'
_symmetry_space_group_name_Hall '-P 1'
_symmetry_space_group_name_H-M 'P -1'
_atom_sites_solution_hydrogens mixed
_audit_creation_method SHELXL-2014/7
_audit_update_record
;
2018-11-09 deposited with the CCDC.
2018-11-16 downloaded from the CCDC.
;
_cell_angle_alpha 95.436(2)
_cell_angle_beta 100.385(2)
_cell_angle_gamma 93.743(2)
_cell_formula_units_Z 1
_cell_length_a 15.891(3)
_cell_length_b 16.458(3)
_cell_length_c 21.442(3)
_cell_measurement_reflns_used 2849
_cell_measurement_temperature 90(2)
_cell_measurement_theta_max 20.3099
_cell_measurement_theta_min 2.4201
_cell_volume 5471.7(16)
_computing_cell_refinement 'SAINT V8.35A (Bruker AXS Inc., 2015)'
_computing_data_collection 'APEX3 (Bruker AXS)'
_computing_data_reduction 'SAINT V8.35A (Bruker AXS Inc., 2015)'
_computing_structure_refinement 'SHELXL-2014/7 (Sheldrick, 2014)'
_computing_structure_solution 'XT, VERSION 2014/4'
_diffrn_ambient_temperature 90(2)
_diffrn_detector_area_resol_mean 8.3660
_diffrn_measured_fraction_theta_full 0.992
_diffrn_measured_fraction_theta_max 0.907
_diffrn_measurement_device_type 'CCD area detector'
_diffrn_measurement_method 'phi and omega scans'
_diffrn_radiation_type MoK\a
_diffrn_radiation_wavelength 0.71073
_diffrn_reflns_av_R_equivalents 0.0523
_diffrn_reflns_av_unetI/netI 0.1455
_diffrn_reflns_Laue_measured_fraction_full 0.992
_diffrn_reflns_Laue_measured_fraction_max 0.907
_diffrn_reflns_limit_h_max 21
_diffrn_reflns_limit_h_min -19
_diffrn_reflns_limit_k_max 21
_diffrn_reflns_limit_k_min -15
_diffrn_reflns_limit_l_max 25
_diffrn_reflns_limit_l_min -28
_diffrn_reflns_number 34015
_diffrn_reflns_point_group_measured_fraction_full 0.992
_diffrn_reflns_point_group_measured_fraction_max 0.907
_diffrn_reflns_theta_full 25.242
_diffrn_reflns_theta_max 28.511
_diffrn_reflns_theta_min 1.475
_diffrn_source 'sealed tube'
_exptl_absorpt_coefficient_mu 0.365
_exptl_absorpt_correction_T_max 0.96
_exptl_absorpt_correction_T_min 0.71
_exptl_absorpt_correction_type multi-scan
_exptl_absorpt_process_details
;
SADABS-2014/5 - Bruker AXS area detector scaling and absorption correction
;
_exptl_crystal_colour reddish-brown
_exptl_crystal_density_diffrn 1.224
_exptl_crystal_description needle
_exptl_crystal_F_000 2162
_exptl_crystal_size_max 0.690
_exptl_crystal_size_mid 0.160
_exptl_crystal_size_min 0.100
_refine_diff_density_max 0.945
_refine_diff_density_min -1.125
_refine_diff_density_rms 0.111
_refine_ls_extinction_method none
_refine_ls_goodness_of_fit_ref 1.012
_refine_ls_hydrogen_treatment mixed
_refine_ls_matrix_type full
_refine_ls_number_parameters 1139
_refine_ls_number_reflns 25202
_refine_ls_number_restraints 32
_refine_ls_restrained_S_all 1.014
_refine_ls_R_factor_all 0.1825
_refine_ls_R_factor_gt 0.0892
_refine_ls_shift/su_max 0.083
_refine_ls_shift/su_mean 0.001
_refine_ls_structure_factor_coef Fsqd
_refine_ls_weighting_details 'w=1/[\s^2^(Fo^2^)+(0.1190P)^2^+5.7502P] where P=(Fo^2^+2Fc^2^)/3'
_refine_ls_weighting_scheme calc
_refine_ls_wR_factor_gt 0.2084
_refine_ls_wR_factor_ref 0.2654
_reflns_Friedel_coverage 0.000
_reflns_number_gt 12494
_reflns_number_total 25202
_reflns_threshold_expression 'I > 2\s(I)'
_cod_data_source_file c8nj03436b1.cif
_cod_data_source_block Ru3C6Clm_0m
_cod_depositor_comments
;
The following automatic conversions were performed:

'_exptl_absorpt_correction_type' value 'Multi-Scan' changed to
'multi-scan' according to
/home/data/users/saulius/crontab/automatic-downloads/rss-feeds/RSC/lib/dictionaries/cif_core.dic
dictionary named 'cif_core.dic' version 2.4.2 from 2011-04-26.

Automatic conversion script
Id: cif_fix_values 4973 2017-02-22 13:04:09Z antanas 

 Adding full bibliography for 7057973--7057974.cif.
;
_cod_original_cell_volume 5471.6(15)
_cod_database_code 7057974
_shelx_shelxl_version_number 2014/7
_shelx_space_group_comment
;
The symmetry employed for this shelxl refinement is uniquely defined
by the following loop, which should always be used as a source of
symmetry information in preference to the above space-group names.
They are only intended as comments.
;
_shelx_estimated_absorpt_t_min 0.787
_shelx_estimated_absorpt_t_max 0.964

loop_
_space_group_symop_operation_xyz
'x, y, z'
'-x, -y, -z'

loop_
_atom_site_label
_atom_site_type_symbol
_atom_site_fract_x
_atom_site_fract_y
_atom_site_fract_z
_atom_site_U_iso_or_equiv
_atom_site_adp_type
_atom_site_occupancy
_atom_site_site_symmetry_order
_atom_site_calc_flag
_atom_site_refinement_flags_posn
_atom_site_refinement_flags_adp
_atom_site_refinement_flags_occupancy
_atom_site_disorder_assembly
_atom_site_disorder_group
Ru1 Ru -0.00156(3) 0.94144(3) 0.52460(3) 0.03365(15) Uani 1 1 d . . . . .
Ru2 Ru 0.03300(3) 0.56433(3) 0.51171(3) 0.03514(16) Uani 1 1 d . . . . .
Cl1 Cl -0.01363(13) 0.81302(12) 0.57966(10) 0.0566(5) Uani 1 1 d . . . . .
O1 O 0.1036(3) 0.9878(3) 0.5891(2) 0.0368(11) Uani 1 1 d . . . . .
O2 O 0.1055(3) 1.1034(3) 0.5420(2) 0.0366(11) Uani 1 1 d . . . . .
O3 O 0.3726(4) 1.0369(4) 0.7623(3) 0.090(2) Uani 1 1 d . . . . .
O4 O 0.4182(3) 1.1966(3) 0.7697(3) 0.0629(16) Uani 1 1 d . . . . .
O5 O 0.3296(3) 1.2951(3) 0.6966(2) 0.0464(12) Uani 1 1 d . . . . .
O6 O 0.0718(3) 0.8906(3) 0.4666(2) 0.0365(10) Uani 1 1 d . . . . .
O7 O 0.0744(3) 1.0042(3) 0.4175(2) 0.0378(11) Uani 1 1 d . . . . .
O8 O 0.2082(4) 0.6898(3) 0.3280(2) 0.0562(14) Uani 1 1 d . . . . .
O9 O 0.2097(4) 0.7586(3) 0.2217(3) 0.0575(14) Uani 1 1 d . . . . .
O10 O 0.1610(3) 0.9096(3) 0.2084(2) 0.0536(13) Uani 1 1 d . . . . .
O11 O 0.1454(3) 0.5181(3) 0.5031(2) 0.0382(11) Uani 1 1 d . . . . .
O12 O 0.0800(3) 0.3917(3) 0.4800(2) 0.0390(11) Uani 1 1 d . . . . .
O13 O 0.4599(3) 0.4695(3) 0.5624(2) 0.0420(12) Uani 1 1 d . . . . .
O14 O 0.4673(3) 0.3112(3) 0.5272(3) 0.0530(14) Uani 1 1 d . . . . .
O15 O 0.3296(3) 0.2121(3) 0.4748(3) 0.0493(13) Uani 1 1 d . . . . .
O16 O 0.0576(3) 0.5478(3) 0.6044(2) 0.0384(11) Uani 1 1 d . . . . .
O17 O -0.0063(3) 0.4196(3) 0.5810(2) 0.0372(11) Uani 1 1 d . . . . .
O18 O 0.1290(4) 0.5761(3) 0.8480(3) 0.0753(19) Uani 1 1 d . . . . .
O19 O 0.1210(4) 0.4220(4) 0.8782(3) 0.0678(17) Uani 1 1 d . . . . .
O20 O 0.0752(3) 0.2951(3) 0.7894(2) 0.0507(13) Uani 1 1 d . . . . .
O21 O 0.1032(4) 0.6980(6) 0.5322(4) 0.0396(14) Uani 1 1 d . . . . .
H21 H 0.091(8) 0.701(9) 0.521(6) 0.048 Uiso 1 1 d . U . . .
O22 O 0.010(2) 0.8744(18) 0.7416(18) 0.51(3) Uani 1 1 d . . . . .
H22 H 0.0128 0.9053 0.7755 0.763 Uiso 1 1 calc R U . . .
C1 C 0.1351(4) 1.0602(4) 0.5857(3) 0.0344(15) Uani 1 1 d . . . . .
C2 C 0.2081(4) 1.0964(4) 0.6348(3) 0.0377(16) Uani 1 1 d . . . . .
C3 C 0.2528(5) 1.0464(4) 0.6754(4) 0.0495(19) Uani 1 1 d . . . . .
H3 H 0.2353 0.9896 0.6721 0.059 Uiso 1 1 calc R U . . .
C4 C 0.3227(5) 1.0794(5) 0.7205(4) 0.062(2) Uani 1 1 d . . . . .
C5 C 0.3472(5) 1.1635(5) 0.7257(4) 0.052(2) Uani 1 1 d . . . . .
C6 C 0.3007(4) 1.2139(4) 0.6854(4) 0.0431(17) Uani 1 1 d . . . . .
C7 C 0.2330(4) 1.1796(4) 0.6393(3) 0.0381(16) Uani 1 1 d . . . . .
H7 H 0.2030 1.2128 0.6104 0.046 Uiso 1 1 calc R U . . .
C8A C 0.3654(9) 0.9509(8) 0.7449(6) 0.048(3) Uiso 0.605(12) 1 d . . P A 4
H8A1 H 0.3708 0.9387 0.6998 0.057 Uiso 0.605(12) 1 calc R U P A 4
H8A2 H 0.3091 0.9262 0.7504 0.057 Uiso 0.605(12) 1 calc R U P A 4
C9A C 0.4377(10) 0.9165(10) 0.7885(7) 0.064(4) Uiso 0.605(12) 1 d . . P A 4
H9A1 H 0.4934 0.9357 0.7780 0.077 Uiso 0.605(12) 1 calc R U P A 4
H9A2 H 0.4314 0.8560 0.7808 0.077 Uiso 0.605(12) 1 calc R U P A 4
C10A C 0.4384(15) 0.9431(14) 0.8603(10) 0.100(7) Uiso 0.605(12) 1 d . . P A 4
H10A H 0.3877 0.9186 0.8747 0.120 Uiso 0.605(12) 1 calc R U P A 4
H10B H 0.4430 1.0034 0.8701 0.120 Uiso 0.605(12) 1 calc R U P A 4
C11A C 0.533(2) 0.900(2) 0.8918(15) 0.146(12) Uiso 0.605(12) 1 d D . P A 4
H11A H 0.5216 0.9012 0.9357 0.175 Uiso 0.605(12) 1 calc R U P A 4
H11B H 0.5135 0.8436 0.8728 0.175 Uiso 0.605(12) 1 calc R U P A 4
C12A C 0.625(2) 0.887(3) 0.908(2) 0.32(3) Uiso 0.605(12) 1 d D . P A 4
H12A H 0.6594 0.9403 0.9169 0.383 Uiso 0.605(12) 1 calc R U P A 4
H12B H 0.6423 0.8556 0.8716 0.383 Uiso 0.605(12) 1 calc R U P A 4
C13A C 0.646(3) 0.839(3) 0.967(2) 0.27(2) Uiso 0.605(12) 1 d D . P A 4
H13A H 0.7076 0.8320 0.9762 0.411 Uiso 0.605(12) 1 calc R U P A 4
H13B H 0.6304 0.8704 1.0043 0.411 Uiso 0.605(12) 1 calc R U P A 4
H13C H 0.6133 0.7856 0.9590 0.411 Uiso 0.605(12) 1 calc R U P A 4
C8B C 0.3309(13) 0.9515(12) 0.7716(10) 0.049(5) Uiso 0.395(12) 1 d . . P A 5
H8B1 H 0.2702 0.9563 0.7752 0.059 Uiso 0.395(12) 1 calc R U P A 5
H8B2 H 0.3321 0.9124 0.7337 0.059 Uiso 0.395(12) 1 calc R U P A 5
C9B C 0.3776(16) 0.9190(17) 0.8304(12) 0.074(7) Uiso 0.395(12) 1 d . . P A 5
H9B1 H 0.3638 0.9504 0.8684 0.089 Uiso 0.395(12) 1 calc R U P A 5
H9B2 H 0.3559 0.8612 0.8303 0.089 Uiso 0.395(12) 1 calc R U P A 5
C10B C 0.4705(15) 0.9230(16) 0.8363(12) 0.063(6) Uiso 0.395(12) 1 d . . P A 5
H10C H 0.4952 0.9797 0.8359 0.075 Uiso 0.395(12) 1 calc R U P A 5
H10D H 0.4878 0.8869 0.8020 0.075 Uiso 0.395(12) 1 calc R U P A 5
C11B C 0.4976(19) 0.8909(18) 0.9038(12) 0.070(7) Uiso 0.395(12) 1 d D . P A 5
H11C H 0.4596 0.8402 0.9015 0.084 Uiso 0.395(12) 1 calc R U P A 5
H11D H 0.5557 0.8727 0.9034 0.084 Uiso 0.395(12) 1 calc R U P A 5
C12B C 0.503(3) 0.930(2) 0.9702(14) 0.160(17) Uiso 0.395(12) 1 d D . P A 5
H12C H 0.4438 0.9367 0.9772 0.191 Uiso 0.395(12) 1 calc R U P A 5
H12D H 0.5326 0.9855 0.9736 0.191 Uiso 0.395(12) 1 calc R U P A 5
C13B C 0.548(3) 0.886(3) 1.023(2) 0.18(2) Uiso 0.395(12) 1 d D . P A 5
H13D H 0.5476 0.9175 1.0644 0.275 Uiso 0.395(12) 1 calc R U P A 5
H13E H 0.5186 0.8316 1.0219 0.275 Uiso 0.395(12) 1 calc R U P A 5
H13F H 0.6076 0.8805 1.0183 0.275 Uiso 0.395(12) 1 calc R U P A 5
C14 C 0.3996(6) 1.2287(7) 0.8280(5) 0.088(3) Uani 1 1 d . . . . .
H14A H 0.3764 1.1843 0.8498 0.105 Uiso 1 1 calc R U . . .
H14B H 0.3562 1.2690 0.8210 0.105 Uiso 1 1 calc R U . . .
C15 C 0.4844(8) 1.2706(10) 0.8692(6) 0.129(5) Uani 1 1 d D . . . .
H15A H 0.5262 1.2292 0.8779 0.154 Uiso 1 1 calc R U . . .
H15B H 0.4731 1.2951 0.9106 0.154 Uiso 1 1 calc R U . . .
C16 C 0.5236(14) 1.3401(13) 0.8332(10) 0.201(9) Uiso 1 1 d D . . . .
H16A H 0.5340 1.3069 0.7948 0.241 Uiso 1 1 calc R U . . .
H16B H 0.4714 1.3676 0.8179 0.241 Uiso 1 1 calc R U . . .
C17 C 0.595(2) 1.4138(19) 0.8395(15) 0.37(2) Uiso 1 1 d D . . . .
H17A H 0.5789 1.4601 0.8665 0.439 Uiso 1 1 calc R U . . .
H17B H 0.6496 1.3964 0.8627 0.439 Uiso 1 1 calc R U . . .
C18 C 0.6141(16) 1.4469(16) 0.7771(11) 0.232(10) Uiso 1 1 d D . . . .
H18A H 0.6528 1.4160 0.7543 0.278 Uiso 1 1 calc R U . . .
H18B H 0.5642 1.4643 0.7481 0.278 Uiso 1 1 calc R U . . .
C19 C 0.658(4) 1.510(3) 0.833(2) 0.68(5) Uiso 1 1 d D . . . .
H19A H 0.6864 1.5557 0.8161 1.019 Uiso 1 1 calc R U . . .
H19B H 0.6142 1.5311 0.8558 1.019 Uiso 1 1 calc R U . . .
H19C H 0.7000 1.4844 0.8618 1.019 Uiso 1 1 calc R U . . .
C20 C 0.2777(5) 1.3491(4) 0.6606(4) 0.0456(18) Uani 1 1 d . . . . .
H20A H 0.2182 1.3435 0.6684 0.055 Uiso 1 1 calc R U . . .
H20B H 0.2764 1.3357 0.6144 0.055 Uiso 1 1 calc R U . . .
C21 C 0.3180(6) 1.4364(4) 0.6825(4) 0.056(2) Uani 1 1 d . . . . .
H21A H 0.3785 1.4398 0.6767 0.067 Uiso 1 1 calc R U . . .
H21B H 0.2872 1.4744 0.6551 0.067 Uiso 1 1 calc R U . . .
C22 C 0.3154(6) 1.4634(5) 0.7505(4) 0.066(2) Uani 1 1 d . . . . .
H22A H 0.3524 1.4301 0.7783 0.080 Uiso 1 1 calc R U . . .
H22B H 0.2559 1.4537 0.7577 0.080 Uiso 1 1 calc R U . . .
C23 C 0.3458(9) 1.5546(6) 0.7692(6) 0.103(4) Uani 1 1 d . . . . .
H23A H 0.3353 1.5694 0.8128 0.124 Uiso 1 1 calc R U . B 1
H23B H 0.4088 1.5603 0.7717 0.124 Uiso 1 1 calc R U . B 1
C24A C 0.3098(16) 1.6150(15) 0.7299(12) 0.086(7) Uiso 0.442(3) 1 d . . P C 1
H24A H 0.2466 1.6107 0.7264 0.103 Uiso 0.442(3) 1 calc R U P C 1
H24B H 0.3224 1.6037 0.6865 0.103 Uiso 0.442(3) 1 calc R U P C 1
C25A C 0.3474(19) 1.7054(18) 0.7584(14) 0.113(9) Uiso 0.442(3) 1 d . . P C 1
H25A H 0.3215 1.7445 0.7306 0.169 Uiso 0.442(3) 1 calc R U P C 1
H25B H 0.3341 1.7172 0.8011 0.169 Uiso 0.442(3) 1 calc R U P C 1
H25C H 0.4098 1.7102 0.7612 0.169 Uiso 0.442(3) 1 calc R U P C 1
C24B C 0.423(2) 1.578(2) 0.7721(16) 0.078(9) Uiso 0.314(3) 1 d . . P C 2
H24C H 0.4368 1.5714 0.7288 0.094 Uiso 0.314(3) 1 calc R U P C 2
H24D H 0.4596 1.5439 0.7992 0.094 Uiso 0.314(3) 1 calc R U P C 2
C25B C 0.442(3) 1.669(3) 0.800(2) 0.109(13) Uiso 0.314(3) 1 d . . P C 2
H25D H 0.5030 1.6863 0.8019 0.163 Uiso 0.314(3) 1 calc R U P C 2
H25E H 0.4066 1.7036 0.7730 0.163 Uiso 0.314(3) 1 calc R U P C 2
H25F H 0.4294 1.6761 0.8433 0.163 Uiso 0.314(3) 1 calc R U P C 2
C24C C 0.370(3) 1.588(3) 0.8347(19) 0.077(12) Uiso 0.243(3) 1 d . . P C 3
H24E H 0.4119 1.5524 0.8557 0.093 Uiso 0.243(3) 1 calc R U P C 3
H24F H 0.3183 1.5817 0.8540 0.093 Uiso 0.243(3) 1 calc R U P C 3
C25C C 0.408(3) 1.675(3) 0.853(2) 0.107(16) Uiso 0.243(3) 1 d . . P C 3
H25G H 0.4201 1.6859 0.9001 0.160 Uiso 0.243(3) 1 calc R U P C 3
H25H H 0.4612 1.6828 0.8371 0.160 Uiso 0.243(3) 1 calc R U P C 3
H25I H 0.3670 1.7123 0.8355 0.160 Uiso 0.243(3) 1 calc R U P C 3
C26 C 0.0895(4) 0.9302(4) 0.4214(3) 0.0357(15) Uani 1 1 d . . . . .
C27 C 0.1282(4) 0.8874(4) 0.3716(3) 0.0385(16) Uani 1 1 d . . . . .
C28 C 0.1532(4) 0.8081(4) 0.3782(3) 0.0384(15) Uani 1 1 d . . . . .
H28 H 0.1511 0.7837 0.4164 0.046 Uiso 1 1 calc R U . . .
C29 C 0.1812(5) 0.7665(4) 0.3278(3) 0.0453(17) Uani 1 1 d . . . . .
C30 C 0.1831(5) 0.8017(5) 0.2716(3) 0.0459(18) Uani 1 1 d . . . . .
C31 C 0.1576(5) 0.8805(5) 0.2652(3) 0.0462(18) Uani 1 1 d . . . . .
C32 C 0.1308(4) 0.9231(4) 0.3158(3) 0.0413(16) Uani 1 1 d . . . . .
H32 H 0.1142 0.9772 0.3123 0.050 Uiso 1 1 calc R U . . .
C33 C 0.2154(5) 0.6520(5) 0.3862(4) 0.052(2) Uani 1 1 d . . . . .
H33A H 0.1587 0.6464 0.3992 0.063 Uiso 1 1 calc R U . . .
H33B H 0.2560 0.6860 0.4208 0.063 Uiso 1 1 calc R U . . .
C34 C 0.2474(7) 0.5691(6) 0.3747(5) 0.079(3) Uani 1 1 d . . . . .
H34A H 0.2677 0.5484 0.4162 0.095 Uiso 1 1 calc R U . . .
H34B H 0.2968 0.5742 0.3527 0.095 Uiso 1 1 calc R U . . .
C35 C 0.1751(6) 0.5050(7) 0.3328(5) 0.084(3) Uani 1 1 d . . . . .
H35A H 0.1266 0.4984 0.3556 0.100 Uiso 1 1 calc R U . . .
H35B H 0.1533 0.5268 0.2920 0.100 Uiso 1 1 calc R U . . .
C36 C 0.2062(7) 0.4260(7) 0.3195(6) 0.095(4) Uani 1 1 d . . . . .
C37 C 0.1397(11) 0.3757(11) 0.2724(9) 0.155(6) Uiso 1 1 d D . . . .
H37A H 0.0985 0.4102 0.2493 0.186 Uiso 1 1 calc R U . D 10
H37B H 0.1655 0.3423 0.2411 0.186 Uiso 1 1 calc R U . D 10
C38A C 0.1003(16) 0.3270(15) 0.3091(11) 0.130(10) Uiso 0.566(19) 1 d D . P E 10
H38A H 0.0542 0.2907 0.2817 0.194 Uiso 0.566(19) 1 calc R U P E 10
H38B H 0.1424 0.2941 0.3319 0.194 Uiso 0.566(19) 1 calc R U P E 10
H38C H 0.0760 0.3615 0.3400 0.194 Uiso 0.566(19) 1 calc R U P E 10
C38B C 0.1161(18) 0.3896(19) 0.2012(11) 0.111(12) Uiso 0.434(19) 1 d D . P E 11
H38D H 0.0701 0.3485 0.1795 0.166 Uiso 0.434(19) 1 calc R U P E 11
H38E H 0.0964 0.4445 0.1978 0.166 Uiso 0.434(19) 1 calc R U P E 11
H38F H 0.1667 0.3846 0.1814 0.166 Uiso 0.434(19) 1 calc R U P E 11
C39A C 0.1324(13) 0.7003(14) 0.1832(9) 0.070(6) Uiso 0.504(14) 1 d D . P F 6
C40A C 0.126(3) 0.6099(18) 0.157(2) 0.21(2) Uiso 0.504(14) 1 d D . P F 6
C41A C 0.195(3) 0.658(3) 0.131(2) 0.20(2) Uiso 0.504(14) 1 d D . P F 6
C42A C 0.146(10) 0.572(5) 0.124(9) 0.66(10) Uiso 0.504(14) 1 d D . P F 6
C43A C 0.106(4) 0.482(3) 0.117(3) 0.29(3) Uiso 0.504(14) 1 d D . P F 6
C44A C 0.110(5) 0.387(3) 0.107(4) 0.37(4) Uiso 0.504(14) 1 d D . P F 6
C39B C 0.1497(11) 0.7401(11) 0.1630(9) 0.059(5) Uiso 0.496(14) 1 d D . P F 7
C40B C 0.1647(15) 0.6526(12) 0.1371(10) 0.066(6) Uiso 0.496(14) 1 d D . P F 7
C41B C 0.0901(15) 0.6156(16) 0.0832(12) 0.110(9) Uiso 0.496(14) 1 d D . P F 7
C42B C 0.109(2) 0.5361(17) 0.0482(15) 0.126(10) Uiso 0.496(14) 1 d D . P F 7
C43B C 0.023(3) 0.504(3) 0.004(3) 0.195(18) Uiso 0.496(14) 1 d D . P F 7
C44B C -0.007(3) 0.427(3) 0.032(2) 0.22(2) Uiso 0.496(14) 1 d D . P F 7
C45 C 0.1262(5) 0.9868(5) 0.1979(4) 0.053(2) Uani 1 1 d . . . . .
H45A H 0.1590 1.0310 0.2291 0.063 Uiso 1 1 calc R U . . .
H45B H 0.0655 0.9842 0.2030 0.063 Uiso 1 1 calc R U . . .
C46 C 0.1329(6) 1.0035(5) 0.1317(4) 0.065(2) Uani 1 1 d . . . . .
H46A H 0.1095 0.9544 0.1017 0.078 Uiso 1 1 calc R U . . .
H46B H 0.1940 1.0148 0.1291 0.078 Uiso 1 1 calc R U . . .
C47 C 0.0833(6) 1.0768(6) 0.1124(4) 0.069(3) Uani 1 1 d . . . . .
H47A H 0.0226 1.0649 0.1160 0.083 Uiso 1 1 calc R U . . .
H47B H 0.1068 1.1251 0.1432 0.083 Uiso 1 1 calc R U . . .
C48 C 0.0858(7) 1.0992(7) 0.0456(4) 0.085(3) Uani 1 1 d . . . . .
H48A H 0.1461 1.1140 0.0423 0.102 Uiso 1 1 calc R U . . .
H48B H 0.0644 1.0505 0.0146 0.102 Uiso 1 1 calc R U . . .
C49 C 0.0335(8) 1.1684(8) 0.0282(6) 0.112(4) Uani 1 1 d . . . . .
H49A H 0.0544 1.2168 0.0595 0.134 Uiso 1 1 calc R U . . .
H49B H -0.0270 1.1533 0.0309 0.134 Uiso 1 1 calc R U . . .
C50 C 0.0370(10) 1.1914(10) -0.0388(6) 0.151(7) Uani 1 1 d . . . . .
H50A H 0.0016 1.2370 -0.0476 0.226 Uiso 1 1 calc R U . . .
H50B H 0.0965 1.2077 -0.0416 0.226 Uiso 1 1 calc R U . . .
H50C H 0.0150 1.1441 -0.0702 0.226 Uiso 1 1 calc R U . . .
C51 C 0.1480(4) 0.4407(4) 0.4925(3) 0.0377(16) Uani 1 1 d . . . . .
C52 C 0.2321(4) 0.4059(4) 0.4966(3) 0.0357(15) Uani 1 1 d . . . . .
C53 C 0.2361(4) 0.3238(4) 0.4804(3) 0.0355(15) Uani 1 1 d . . . . .
H53 H 0.1854 0.2893 0.4632 0.043 Uiso 1 1 calc R U . . .
C54 C 0.3156(4) 0.2920(4) 0.4896(3) 0.0401(16) Uani 1 1 d . . . . .
C55 C 0.3894(4) 0.3421(4) 0.5174(4) 0.0422(17) Uani 1 1 d . . . . .
C56 C 0.3840(4) 0.4256(4) 0.5334(3) 0.0381(16) Uani 1 1 d . . . . .
C57 C 0.3057(4) 0.4584(4) 0.5225(3) 0.0338(14) Uani 1 1 d . . . . .
H57 H 0.3016 0.5153 0.5324 0.041 Uiso 1 1 calc R U . . .
C58 C 0.2588(5) 0.1559(4) 0.4436(4) 0.0503(19) Uani 1 1 d . . . . .
H58A H 0.2352 0.1716 0.4009 0.060 Uiso 1 1 calc R U . . .
H58B H 0.2126 0.1551 0.4691 0.060 Uiso 1 1 calc R U . . .
C59 C 0.2938(5) 0.0729(4) 0.4379(4) 0.054(2) Uani 1 1 d . . . . .
H59A H 0.3469 0.0776 0.4199 0.065 Uiso 1 1 calc R U . . .
H59B H 0.2513 0.0343 0.4080 0.065 Uiso 1 1 calc R U . . .
C60 C 0.3137(6) 0.0388(5) 0.5015(5) 0.066(2) Uani 1 1 d . . . . .
H60A H 0.2589 0.0270 0.5160 0.079 Uiso 1 1 calc R U . . .
H60B H 0.3482 0.0818 0.5328 0.079 Uiso 1 1 calc R U . . .
C61 C 0.3614(6) -0.0385(5) 0.5027(6) 0.081(3) Uani 1 1 d . . . . .
H61A H 0.3269 -0.0821 0.4718 0.097 Uiso 1 1 calc R U . . .
H61B H 0.4165 -0.0273 0.4884 0.097 Uiso 1 1 calc R U . . .
C62 C 0.3793(10) -0.0691(8) 0.5666(7) 0.133(5) Uani 1 1 d . . . . .
H62A H 0.3242 -0.0815 0.5805 0.160 Uiso 1 1 calc R U . . .
H62B H 0.4129 -0.0252 0.5977 0.160 Uiso 1 1 calc R U . . .
C63 C 0.4291(11) -0.1461(9) 0.5674(9) 0.173(8) Uani 1 1 d . . . . .
H63A H 0.4389 -0.1632 0.6105 0.260 Uiso 1 1 calc R U . . .
H63B H 0.3957 -0.1903 0.5375 0.260 Uiso 1 1 calc R U . . .
H63C H 0.4844 -0.1339 0.5547 0.260 Uiso 1 1 calc R U . . .
C64 C 0.4864(7) 0.2740(9) 0.5870(5) 0.106(4) Uani 1 1 d . . . . .
H64A H 0.4813 0.3158 0.6222 0.128 Uiso 1 1 calc R U . . .
H64B H 0.4414 0.2291 0.5858 0.128 Uiso 1 1 calc R U . . .
C65 C 0.5573(12) 0.2460(19) 0.6006(11) 0.282(17) Uani 1 1 d . . . . .
H65A H 0.6019 0.2910 0.6008 0.338 Uiso 1 1 calc R U . . .
H65B H 0.5619 0.2042 0.5652 0.338 Uiso 1 1 calc R U . . .
C66 C 0.5810(12) 0.2073(18) 0.6629(11) 0.240(15) Uani 1 1 d . . . . .
H66A H 0.6423 0.2238 0.6806 0.288 Uiso 1 1 calc R U . . .
H66B H 0.5474 0.2316 0.6935 0.288 Uiso 1 1 calc R U . . .
C67 C 0.5678(17) 0.1155(18) 0.6605(10) 0.244(13) Uani 1 1 d . . . . .
H67A H 0.6013 0.0885 0.6310 0.293 Uiso 1 1 calc R U . . .
H67B H 0.5064 0.0965 0.6461 0.293 Uiso 1 1 calc R U . . .
C68 C 0.6046(7) 0.0931(9) 0.7401(7) 0.116(5) Uani 1 1 d D . . . .
H68A H 0.6565 0.1281 0.7618 0.140 Uiso 1 1 calc R U . . .
H68B H 0.5593 0.0954 0.7663 0.140 Uiso 1 1 calc R U . . .
C69 C 0.6223(13) 0.0122(11) 0.7220(13) 0.267(16) Uani 1 1 d D . . . .
H69A H 0.6445 -0.0137 0.7602 0.401 Uiso 1 1 calc R U . . .
H69B H 0.5694 -0.0190 0.6989 0.401 Uiso 1 1 calc R U . . .
H69C H 0.6652 0.0133 0.6945 0.401 Uiso 1 1 calc R U . . .
C70 C 0.4573(4) 0.5563(4) 0.5786(4) 0.0445(18) Uani 1 1 d . . . . .
H70A H 0.4105 0.5665 0.6026 0.053 Uiso 1 1 calc R U . . .
H70B H 0.4468 0.5845 0.5395 0.053 Uiso 1 1 calc R U . . .
C71 C 0.5421(4) 0.5871(4) 0.6188(4) 0.0451(18) Uani 1 1 d . . . . .
H71A H 0.5881 0.5767 0.5941 0.054 Uiso 1 1 calc R U . . .
H71B H 0.5526 0.5570 0.6569 0.054 Uiso 1 1 calc R U . . .
C72 C 0.5453(5) 0.6781(5) 0.6396(4) 0.060(2) Uani 1 1 d . . . . .
H72A H 0.5351 0.7074 0.6011 0.071 Uiso 1 1 calc R U . . .
H72B H 0.4978 0.6878 0.6629 0.071 Uiso 1 1 calc R U . . .
C73 C 0.6281(6) 0.7144(7) 0.6814(6) 0.098(4) Uani 1 1 d . . . . .
H73A H 0.6748 0.7092 0.6567 0.118 Uiso 1 1 calc R U . . .
H73B H 0.6411 0.6817 0.7179 0.118 Uiso 1 1 calc R U . . .
C74 C 0.6287(9) 0.8028(9) 0.7070(8) 0.160(7) Uani 1 1 d . . . . .
H74A H 0.5827 0.8089 0.7322 0.193 Uiso 1 1 calc R U . . .
H74B H 0.6171 0.8365 0.6710 0.193 Uiso 1 1 calc R U . . .
C75 C 0.7160(11) 0.8333(13) 0.7493(11) 0.281(16) Uani 1 1 d . . . . .
H75A H 0.7151 0.8909 0.7655 0.422 Uiso 1 1 calc R U . . .
H75B H 0.7270 0.8004 0.7853 0.422 Uiso 1 1 calc R U . . .
H75C H 0.7615 0.8280 0.7242 0.422 Uiso 1 1 calc R U . . .
C76 C 0.0343(4) 0.4773(4) 0.6208(3) 0.0367(15) Uani 1 1 d . . . . .
C77 C 0.0574(4) 0.4643(4) 0.6896(3) 0.0397(16) Uani 1 1 d . . . . .
C78 C 0.0836(5) 0.5297(4) 0.7351(4) 0.0468(18) Uani 1 1 d . . . . .
H78 H 0.0875 0.5838 0.7232 0.056 Uiso 1 1 calc R U . . .
C79 C 0.1041(5) 0.5162(5) 0.7979(4) 0.056(2) Uani 1 1 d . . . . .
C80 C 0.1019(5) 0.4361(5) 0.8149(4) 0.055(2) Uani 1 1 d . . . . .
C81 C 0.0755(5) 0.3695(4) 0.7684(3) 0.0447(17) Uani 1 1 d . . . . .
C82 C 0.0525(4) 0.3841(4) 0.7053(3) 0.0370(15) Uani 1 1 d . . . . .
H82 H 0.0335 0.3399 0.6730 0.044 Uiso 1 1 calc R U . . .
C83 C 0.1230(8) 0.6591(6) 0.8330(5) 0.091(4) Uani 1 1 d . . . . .
H83A H 0.0653 0.6656 0.8083 0.109 Uiso 1 1 calc R U . . .
H83B H 0.1664 0.6740 0.8073 0.109 Uiso 1 1 calc R U . . .
C84 C 0.1390(11) 0.7136(7) 0.8963(5) 0.135(6) Uani 1 1 d . . . . .
H84A H 0.1257 0.7699 0.8881 0.162 Uiso 1 1 calc R U . . .
H84B H 0.0996 0.6933 0.9233 0.162 Uiso 1 1 calc R U . . .
C85 C 0.2282(12) 0.7157(8) 0.9313(6) 0.165(8) Uani 1 1 d . . . . .
H85A H 0.2699 0.7363 0.9061 0.198 Uiso 1 1 calc R U . G 8
H85B H 0.2427 0.6612 0.9437 0.198 Uiso 1 1 calc R U . G 8
C86A C 0.2247(11) 0.7821(9) 0.9953(7) 0.078(6) Uani 0.71(2) 1 d . . P H 8
H86A H 0.2025 0.8336 0.9813 0.094 Uiso 0.71(2) 1 calc R U P H 8
H86B H 0.1858 0.7584 1.0213 0.094 Uiso 0.71(2) 1 calc R U P H 8
C86B C 0.300(3) 0.776(3) 0.978(2) 0.092(16) Uiso 0.29(2) 1 d . . P H 9
H86C H 0.3543 0.7507 0.9753 0.111 Uiso 0.29(2) 1 calc R U P H 9
H86D H 0.3026 0.8262 0.9566 0.111 Uiso 0.29(2) 1 calc R U P H 9
C87 C 0.3051(16) 0.7978(12) 1.0304(8) 0.216(11) Uani 1 1 d . . . . .
H87A H 0.3445 0.8107 1.0012 0.260 Uiso 1 1 calc R U . H 8
H87B H 0.3223 0.7469 1.0485 0.260 Uiso 1 1 calc R U . H 8
C88 C 0.3186(9) 0.8649(9) 1.0835(6) 0.134(6) Uani 1 1 d . . . . .
H88A H 0.3153 0.8418 1.1235 0.201 Uiso 1 1 calc R U . . .
H88B H 0.3753 0.8940 1.0867 0.201 Uiso 1 1 calc R U . . .
H88C H 0.2742 0.9031 1.0751 0.201 Uiso 1 1 calc R U . . .
C89A C 0.1969(14) 0.3873(14) 0.8966(8) 0.048(5) Uiso 0.393(13) 1 d D . P I 12
C90A C 0.243(3) 0.429(3) 0.9632(17) 0.18(2) Uiso 0.393(13) 1 d D . P I 12
C91A C 0.335(3) 0.400(3) 0.970(2) 0.152(16) Uiso 0.393(13) 1 d D . P I 12
C92A C 0.421(4) 0.454(3) 0.987(3) 0.25(3) Uiso 0.393(13) 1 d D . P I 12
C93A C 0.431(3) 0.538(3) 0.963(2) 0.159(17) Uiso 0.393(13) 1 d D . P I 12
C94A C 0.503(4) 0.606(3) 0.969(3) 0.20(2) Uiso 0.393(13) 1 d D . P I 12
C89B C 0.226(2) 0.421(2) 0.8968(13) 0.143(11) Uiso 0.607(13) 1 d . . P I 13
C90B C 0.2135(18) 0.381(2) 0.9678(10) 0.136(10) Uiso 0.607(13) 1 d D . P I 13
C91B C 0.293(2) 0.332(2) 0.9824(17) 0.185(13) Uiso 0.607(13) 1 d D . P I 13
C92B C 0.238(3) 0.315(5) 1.034(3) 0.46(5) Uiso 0.607(13) 1 d D . P I 13
C93B C 0.330(3) 0.330(3) 1.070(3) 0.27(2) Uiso 0.607(13) 1 d D . P I 13
C94B C 0.333(6) 0.284(5) 1.131(4) 0.52(6) Uiso 0.607(13) 1 d D . P I 13
C95 C 0.0609(5) 0.2252(4) 0.7422(4) 0.0467(18) Uani 1 1 d . . . . .
H95A H 0.1032 0.2286 0.7136 0.056 Uiso 1 1 calc R U . . .
H95B H 0.0026 0.2233 0.7160 0.056 Uiso 1 1 calc R U . . .
C96 C 0.0703(5) 0.1489(5) 0.7764(4) 0.057(2) Uani 1 1 d . . . . .
H96A H 0.0267 0.1460 0.8041 0.069 Uiso 1 1 calc R U . . .
H96B H 0.0583 0.1001 0.7444 0.069 Uiso 1 1 calc R U . . .
C97 C 0.1581(7) 0.1458(6) 0.8168(5) 0.078(3) Uani 1 1 d . . . . .
H97A H 0.1687 0.1916 0.8514 0.094 Uiso 1 1 calc R U . . .
H97B H 0.2025 0.1521 0.7902 0.094 Uiso 1 1 calc R U . . .
C98 C 0.1642(11) 0.0653(7) 0.8452(7) 0.139(6) Uani 1 1 d . . . . .
H98A H 0.1059 0.0477 0.8518 0.167 Uiso 1 1 calc R U . . .
H98B H 0.1781 0.0248 0.8122 0.167 Uiso 1 1 calc R U . . .
C99 C 0.214(2) 0.0588(9) 0.8947(8) 0.299(19) Uani 1 1 d . . . . .
H99A H 0.2017 0.1010 0.9272 0.358 Uiso 1 1 calc R U . . .
H99B H 0.2723 0.0737 0.8875 0.358 Uiso 1 1 calc R U . . .
C100 C 0.2165(12) -0.0237(9) 0.9250(8) 0.178(8) Uani 1 1 d . . . . .
H10E H 0.2598 -0.0173 0.9643 0.266 Uiso 1 1 calc R U . . .
H10F H 0.1601 -0.0391 0.9349 0.266 Uiso 1 1 calc R U . . .
H10G H 0.2312 -0.0666 0.8948 0.266 Uiso 1 1 calc R U . . .
C101 C 0.2019(13) 0.745(2) 0.5632(10) 0.290(19) Uani 1 1 d . . . . .
H10H H 0.2455 0.7352 0.5363 0.348 Uiso 1 1 calc R U . . .
H10I H 0.2024 0.8034 0.5786 0.348 Uiso 1 1 calc R U . . .
C102 C 0.202(2) 0.7001(11) 0.6030(17) 0.36(3) Uani 1 1 d . . . . .
H10J H 0.2556 0.7100 0.6340 0.539 Uiso 1 1 calc R U . . .
H10K H 0.1534 0.7098 0.6247 0.539 Uiso 1 1 calc R U . . .
H10L H 0.1954 0.6432 0.5833 0.539 Uiso 1 1 calc R U . . .
C103 C 0.0945(17) 0.8310(12) 0.7445(8) 0.228(14) Uani 1 1 d . . . . .
H10M H 0.1280 0.8364 0.7886 0.273 Uiso 1 1 calc R U . . .
H10N H 0.0823 0.7721 0.7287 0.273 Uiso 1 1 calc R U . . .
C104 C 0.1383(8) 0.8728(7) 0.7043(7) 0.125(5) Uani 1 1 d . . . . .
H10O H 0.1932 0.8496 0.7029 0.188 Uiso 1 1 calc R U . . .
H10P H 0.1034 0.8671 0.6612 0.188 Uiso 1 1 calc R U . . .
H10Q H 0.1487 0.9309 0.7207 0.188 Uiso 1 1 calc R U . . .

loop_
_atom_site_aniso_label
_atom_site_aniso_U_11
_atom_site_aniso_U_22
_atom_site_aniso_U_33
_atom_site_aniso_U_23
_atom_site_aniso_U_13
_atom_site_aniso_U_12
Ru1 0.0415(3) 0.0207(3) 0.0359(3) 0.0024(2) 0.0016(2) -0.0016(2)
Ru2 0.0316(3) 0.0222(3) 0.0475(3) 0.0056(2) -0.0044(2) 0.0016(2)
Cl1 0.0613(12) 0.0383(10) 0.0685(13) 0.0115(9) 0.0057(10) 0.0022(9)
O1 0.042(3) 0.023(2) 0.041(3) -0.0003(19) 0.003(2) -0.003(2)
O2 0.041(3) 0.021(2) 0.044(3) 0.002(2) 0.002(2) -0.0027(19)
O3 0.092(5) 0.039(3) 0.111(5) 0.004(3) -0.056(4) 0.006(3)
O4 0.048(3) 0.046(3) 0.079(4) -0.013(3) -0.019(3) 0.011(3)
O5 0.044(3) 0.028(2) 0.060(3) -0.003(2) -0.003(2) -0.004(2)
O6 0.045(3) 0.025(2) 0.039(3) 0.006(2) 0.007(2) 0.002(2)
O7 0.045(3) 0.025(2) 0.043(3) 0.007(2) 0.005(2) 0.002(2)
O8 0.084(4) 0.039(3) 0.048(3) 0.004(2) 0.011(3) 0.026(3)
O9 0.069(4) 0.056(3) 0.052(3) 0.000(3) 0.017(3) 0.022(3)
O10 0.069(4) 0.050(3) 0.045(3) 0.014(3) 0.013(3) 0.010(3)
O11 0.037(2) 0.023(2) 0.050(3) 0.008(2) -0.005(2) 0.0014(19)
O12 0.035(2) 0.023(2) 0.055(3) 0.003(2) 0.000(2) -0.0026(19)
O13 0.030(2) 0.024(2) 0.069(3) 0.003(2) 0.001(2) 0.0033(19)
O14 0.036(3) 0.030(3) 0.088(4) 0.000(3) -0.001(3) 0.008(2)
O15 0.038(3) 0.023(2) 0.083(4) -0.005(2) 0.006(3) 0.003(2)
O16 0.035(2) 0.020(2) 0.055(3) 0.005(2) -0.004(2) -0.0004(19)
O17 0.040(3) 0.020(2) 0.047(3) 0.006(2) -0.004(2) 0.0003(19)
O18 0.114(5) 0.040(3) 0.058(4) -0.004(3) -0.017(3) 0.008(3)
O19 0.099(5) 0.050(3) 0.047(3) 0.004(3) -0.006(3) 0.008(3)
O20 0.068(3) 0.036(3) 0.047(3) 0.014(2) 0.004(3) 0.009(3)
O21 0.023(3) 0.046(3) 0.045(4) 0.009(3) -0.009(2) 0.014(2)
O22 0.56(5) 0.40(4) 0.65(5) -0.10(4) 0.40(4) 0.11(3)
C1 0.040(4) 0.024(3) 0.035(4) -0.002(3) 0.000(3) -0.003(3)
C2 0.036(4) 0.029(3) 0.043(4) -0.003(3) -0.003(3) 0.002(3)
C3 0.060(5) 0.021(3) 0.060(5) 0.001(3) -0.005(4) -0.001(3)
C4 0.058(5) 0.039(4) 0.073(6) 0.000(4) -0.025(4) 0.015(4)
C5 0.043(4) 0.039(4) 0.063(5) -0.011(4) -0.013(4) 0.004(3)
C6 0.040(4) 0.027(3) 0.060(5) -0.001(3) 0.007(3) 0.001(3)
C7 0.041(4) 0.029(3) 0.042(4) 0.002(3) 0.002(3) 0.003(3)
C14 0.077(7) 0.106(9) 0.061(6) 0.012(6) -0.030(5) -0.018(6)
C15 0.101(9) 0.187(16) 0.077(8) -0.005(9) -0.022(7) -0.008(10)
C20 0.046(4) 0.033(4) 0.054(5) 0.000(3) 0.004(4) -0.004(3)
C21 0.070(5) 0.029(4) 0.062(5) -0.002(4) 0.002(4) -0.008(4)
C22 0.082(6) 0.037(4) 0.074(6) -0.006(4) 0.004(5) 0.000(4)
C23 0.142(11) 0.049(6) 0.098(9) -0.033(6) -0.007(8) 0.009(7)
C26 0.037(4) 0.023(3) 0.043(4) 0.002(3) -0.001(3) -0.006(3)
C27 0.042(4) 0.025(3) 0.047(4) 0.003(3) 0.007(3) -0.002(3)
C28 0.045(4) 0.038(4) 0.032(4) 0.002(3) 0.005(3) 0.011(3)
C29 0.053(4) 0.036(4) 0.045(4) 0.003(3) 0.003(3) 0.009(3)
C30 0.049(4) 0.046(4) 0.043(4) 0.000(3) 0.011(3) 0.005(4)
C31 0.054(4) 0.040(4) 0.043(4) 0.006(3) 0.007(3) -0.002(3)
C32 0.046(4) 0.033(4) 0.042(4) 0.004(3) 0.001(3) 0.003(3)
C33 0.068(5) 0.044(4) 0.047(5) 0.010(4) 0.008(4) 0.019(4)
C34 0.103(8) 0.062(6) 0.073(6) 0.006(5) 0.004(6) 0.048(6)
C35 0.058(6) 0.090(8) 0.096(8) -0.007(6) 0.005(5) 0.009(6)
C36 0.087(7) 0.065(7) 0.118(9) -0.010(7) -0.012(7) 0.009(6)
C45 0.059(5) 0.049(5) 0.051(5) 0.012(4) 0.008(4) -0.004(4)
C46 0.086(6) 0.057(5) 0.049(5) 0.016(4) 0.005(4) -0.014(5)
C47 0.076(6) 0.068(6) 0.065(6) 0.026(5) 0.007(5) 0.005(5)
C48 0.108(8) 0.085(8) 0.059(6) 0.029(5) 0.005(6) -0.012(7)
C49 0.122(10) 0.120(11) 0.098(9) 0.065(8) 0.001(8) 0.014(9)
C50 0.183(15) 0.147(14) 0.108(10) 0.074(10) -0.036(10) -0.011(12)
C51 0.044(4) 0.027(3) 0.037(4) 0.003(3) -0.003(3) 0.003(3)
C52 0.033(3) 0.029(3) 0.045(4) 0.005(3) 0.005(3) 0.002(3)
C53 0.037(4) 0.021(3) 0.045(4) 0.005(3) -0.003(3) -0.002(3)
C54 0.044(4) 0.023(3) 0.052(4) 0.003(3) 0.005(3) 0.004(3)
C55 0.033(4) 0.033(4) 0.060(5) 0.004(3) 0.008(3) 0.004(3)
C56 0.035(4) 0.027(3) 0.051(4) 0.007(3) 0.005(3) -0.003(3)
C57 0.031(3) 0.021(3) 0.049(4) 0.006(3) 0.004(3) 0.005(3)
C58 0.040(4) 0.032(4) 0.073(5) -0.007(4) 0.002(4) -0.001(3)
C59 0.044(4) 0.025(4) 0.090(6) -0.012(4) 0.013(4) -0.004(3)
C60 0.067(6) 0.029(4) 0.103(7) 0.000(4) 0.020(5) 0.015(4)
C61 0.075(6) 0.034(5) 0.143(10) 0.011(6) 0.045(7) 0.012(4)
C62 0.176(14) 0.079(9) 0.161(14) 0.044(9) 0.037(11) 0.072(10)
C63 0.202(17) 0.098(11) 0.25(2) 0.061(12) 0.058(15) 0.096(12)
C64 0.088(8) 0.151(12) 0.086(8) 0.017(8) 0.002(6) 0.082(8)
C65 0.160(17) 0.53(5) 0.21(2) 0.20(3) 0.036(15) 0.18(3)
C66 0.107(13) 0.38(4) 0.25(3) 0.21(3) -0.018(14) 0.016(19)
C67 0.33(3) 0.30(4) 0.149(19) 0.03(2) 0.17(2) 0.05(3)
C68 0.069(7) 0.135(13) 0.130(12) -0.033(10) 0.002(7) 0.017(8)
C69 0.22(2) 0.18(2) 0.42(4) -0.11(2) 0.21(3) -0.085(19)
C70 0.036(4) 0.016(3) 0.076(5) -0.003(3) 0.001(4) -0.001(3)
C71 0.036(4) 0.031(4) 0.065(5) 0.003(3) 0.004(3) 0.000(3)
C72 0.050(5) 0.040(4) 0.078(6) -0.016(4) 0.000(4) -0.003(4)
C73 0.054(6) 0.091(8) 0.131(10) -0.049(7) 0.006(6) -0.020(6)
C74 0.110(10) 0.122(12) 0.217(17) -0.093(12) 0.022(11) -0.045(9)
C75 0.141(15) 0.28(3) 0.36(3) -0.24(2) 0.067(17) -0.108(16)
C76 0.028(3) 0.031(3) 0.050(4) 0.008(3) 0.000(3) 0.009(3)
C77 0.032(3) 0.035(4) 0.046(4) 0.004(3) -0.009(3) 0.005(3)
C78 0.052(4) 0.033(4) 0.052(5) 0.004(3) -0.001(4) 0.007(3)
C79 0.068(5) 0.041(4) 0.050(5) -0.003(4) -0.010(4) 0.012(4)
C80 0.065(5) 0.055(5) 0.041(4) 0.009(4) -0.006(4) 0.013(4)
C81 0.049(4) 0.037(4) 0.047(4) 0.009(3) 0.000(3) 0.012(3)
C82 0.037(4) 0.024(3) 0.045(4) 0.001(3) -0.004(3) 0.005(3)
C83 0.144(10) 0.045(5) 0.066(6) -0.006(5) -0.019(6) 0.006(6)
C84 0.258(19) 0.050(6) 0.071(8) -0.014(6) -0.021(10) 0.002(9)
C85 0.28(2) 0.086(10) 0.084(9) -0.007(7) -0.064(11) -0.054(12)
C86A 0.094(12) 0.058(9) 0.080(11) 0.004(7) 0.009(9) -0.002(8)
C87 0.32(3) 0.167(19) 0.115(14) -0.087(13) -0.030(16) -0.013(18)
C88 0.146(12) 0.137(13) 0.094(9) -0.053(9) -0.014(8) 0.021(10)
C95 0.049(4) 0.037(4) 0.051(4) 0.009(3) 0.003(3) -0.005(3)
C96 0.067(5) 0.038(4) 0.065(5) 0.015(4) 0.007(4) 0.000(4)
C97 0.095(7) 0.061(6) 0.074(6) 0.029(5) -0.012(5) 0.023(5)
C98 0.222(17) 0.056(7) 0.118(11) 0.017(7) -0.039(11) 0.038(9)
C99 0.66(5) 0.069(10) 0.113(13) 0.042(9) -0.10(2) 0.054(19)
C100 0.26(2) 0.103(11) 0.163(15) 0.086(11) -0.017(14) 0.041(13)
C101 0.19(2) 0.58(6) 0.152(17) 0.12(3) 0.039(15) 0.27(3)
C102 0.51(5) 0.054(11) 0.58(6) -0.06(2) 0.35(5) -0.09(2)
C103 0.38(3) 0.154(16) 0.106(12) 0.101(12) -0.066(16) -0.12(2)
C104 0.134(11) 0.071(8) 0.140(12) -0.003(8) -0.052(9) 0.010(8)

loop_
_atom_type_symbol
_atom_type_description
_atom_type_scat_dispersion_real
_atom_type_scat_dispersion_imag
_atom_type_scat_source
C C 0.0033 0.0016 'International Tables Vol C Tables 4.2.6.8 and 6.1.1.4'
H H 0.0000 0.0000 'International Tables Vol C Tables 4.2.6.8 and 6.1.1.4'
O O 0.0106 0.0060 'International Tables Vol C Tables 4.2.6.8 and 6.1.1.4'
Cl Cl 0.1484 0.1585 'International Tables Vol C Tables 4.2.6.8 and 6.1.1.4'
Ru Ru -1.2594 0.8363 'International Tables Vol C Tables 4.2.6.8 and 6.1.1.4'

loop_
_geom_angle_atom_site_label_1
_geom_angle_atom_site_label_2
_geom_angle_atom_site_label_3
_geom_angle
_geom_angle_site_symmetry_1
_geom_angle_site_symmetry_3
O6 Ru1 O1 91.36(18) . .
O6 Ru1 O2 87.73(18) . 2_576
O1 Ru1 O2 178.37(18) . 2_576
O6 Ru1 O7 178.43(17) . 2_576
O1 Ru1 O7 88.10(18) . 2_576
O2 Ru1 O7 92.77(18) 2_576 2_576
O6 Ru1 Ru1 90.16(12) . 2_576
O1 Ru1 Ru1 89.86(13) . 2_576
O2 Ru1 Ru1 88.80(12) 2_576 2_576
O7 Ru1 Ru1 88.36(12) 2_576 2_576
O6 Ru1 Cl1 92.45(13) . .
O1 Ru1 Cl1 91.98(13) . .
O2 Ru1 Cl1 89.40(13) 2_576 .
O7 Ru1 Cl1 89.05(13) 2_576 .
Ru1 Ru1 Cl1 176.77(6) 2_576 .
O16 Ru2 O17 179.03(18) . 2_566
O16 Ru2 O12 91.37(19) . 2_566
O17 Ru2 O12 87.81(19) 2_566 2_566
O16 Ru2 O11 88.59(18) . .
O17 Ru2 O11 92.21(18) 2_566 .
O12 Ru2 O11 178.96(17) 2_566 .
O16 Ru2 Ru2 90.01(12) . 2_566
O17 Ru2 Ru2 89.46(12) 2_566 2_566
O12 Ru2 Ru2 89.94(12) 2_566 2_566
O11 Ru2 Ru2 89.02(12) . 2_566
O16 Ru2 O21 91.9(2) . .
O17 Ru2 O21 88.6(2) 2_566 .
O12 Ru2 O21 91.1(2) 2_566 .
O11 Ru2 O21 90.0(2) . .
Ru2 Ru2 O21 177.8(2) 2_566 .
C1 O1 Ru1 118.6(4) . .
C1 O2 Ru1 119.7(4) . 2_576
C4 O3 C8A 114.4(7) . .
C4 O3 C8B 114.8(9) . .
C5 O4 C14 114.2(7) . .
C6 O5 C20 115.5(5) . .
C26 O6 Ru1 118.2(4) . .
C26 O7 Ru1 119.6(4) . 2_576
C29 O8 C33 118.0(6) . .
C30 O9 C39B 118.0(8) . .
C30 O9 C39A 108.7(9) . .
C31 O10 C45 117.5(6) . .
C51 O11 Ru2 119.6(4) . .
C51 O12 Ru2 119.1(4) . 2_566
C56 O13 C70 117.2(5) . .
C55 O14 C64 113.5(6) . .
C54 O15 C58 119.1(5) . .
C76 O16 Ru2 118.2(4) . .
C76 O17 Ru2 119.4(4) . 2_566
C79 O18 C83 116.1(7) . .
C89A O19 C80 115.8(10) . .
C80 O19 C89B 106.8(11) . .
C81 O20 C95 117.3(6) . .
C101 O21 Ru2 139.0(10) . .
C101 O21 H21 130(10) . .
Ru2 O21 H21 84(10) . .
C103 O22 H22 109.5 . .
O2 C1 O1 123.0(6) . .
O2 C1 C2 118.0(6) . .
O1 C1 C2 119.0(6) . .
C7 C2 C3 120.6(6) . .
C7 C2 C1 120.0(6) . .
C3 C2 C1 119.4(6) . .
C4 C3 C2 119.8(7) . .
C4 C3 H3 120.1 . .
C2 C3 H3 120.1 . .
O3 C4 C3 125.5(7) . .
O3 C4 C5 114.9(7) . .
C3 C4 C5 119.6(7) . .
O4 C5 C4 119.9(7) . .
O4 C5 C6 119.8(7) . .
C4 C5 C6 120.3(7) . .
O5 C6 C7 126.2(7) . .
O5 C6 C5 114.5(6) . .
C7 C6 C5 119.3(6) . .
C6 C7 C2 120.3(7) . .
C6 C7 H7 119.8 . .
C2 C7 H7 119.8 . .
O3 C8A C9A 106.8(10) . .
O3 C8A H8A1 110.4 . .
C9A C8A H8A1 110.4 . .
O3 C8A H8A2 110.4 . .
C9A C8A H8A2 110.4 . .
H8A1 C8A H8A2 108.6 . .
C8A C9A C10A 112.2(14) . .
C8A C9A H9A1 109.2 . .
C10A C9A H9A1 109.2 . .
C8A C9A H9A2 109.2 . .
C10A C9A H9A2 109.2 . .
H9A1 C9A H9A2 107.9 . .
C9A C10A C11A 97.6(18) . .
C9A C10A H10A 112.2 . .
C11A C10A H10A 112.2 . .
C9A C10A H10B 112.2 . .
C11A C10A H10B 112.2 . .
H10A C10A H10B 109.8 . .
C12A C11A C10A 161(3) . .
C12A C11A H11A 95.9 . .
C10A C11A H11A 95.9 . .
C12A C11A H11B 95.9 . .
C10A C11A H11B 95.9 . .
H11A C11A H11B 103.3 . .
C11A C12A C13A 113(4) . .
C11A C12A H12A 109.0 . .
C13A C12A H12A 109.0 . .
C11A C12A H12B 109.0 . .
C13A C12A H12B 109.0 . .
H12A C12A H12B 107.8 . .
C12A C13A H13A 109.5 . .
C12A C13A H13B 109.5 . .
H13A C13A H13B 109.5 . .
C12A C13A H13C 109.5 . .
H13A C13A H13C 109.5 . .
H13B C13A H13C 109.5 . .
C9B C8B O3 111.4(16) . .
C9B C8B H8B1 109.3 . .
O3 C8B H8B1 109.3 . .
C9B C8B H8B2 109.3 . .
O3 C8B H8B2 109.3 . .
H8B1 C8B H8B2 108.0 . .
C10B C9B C8B 115(2) . .
C10B C9B H9B1 108.6 . .
C8B C9B H9B1 108.6 . .
C10B C9B H9B2 108.6 . .
C8B C9B H9B2 108.6 . .
H9B1 C9B H9B2 107.6 . .
C9B C10B C11B 101(2) . .
C9B C10B H10C 111.6 . .
C11B C10B H10C 111.6 . .
C9B C10B H10D 111.6 . .
C11B C10B H10D 111.6 . .
H10C C10B H10D 109.4 . .
C12B C11B C10B 132(3) . .
C12B C11B H11C 104.1 . .
C10B C11B H11C 104.1 . .
C12B C11B H11D 104.1 . .
C10B C11B H11D 104.1 . .
H11C C11B H11D 105.5 . .
C11B C12B C13B 117(3) . .
C11B C12B H12C 108.1 . .
C13B C12B H12C 108.1 . .
C11B C12B H12D 108.0 . .
C13B C12B H12D 108.1 . .
H12C C12B H12D 107.3 . .
C12B C13B H13D 109.5 . .
C12B C13B H13E 109.5 . .
H13D C13B H13E 109.5 . .
C12B C13B H13F 109.5 . .
H13D C13B H13F 109.5 . .
H13E C13B H13F 109.5 . .
O4 C14 C15 107.5(9) . .
O4 C14 H14A 110.2 . .
C15 C14 H14A 110.2 . .
O4 C14 H14B 110.2 . .
C15 C14 H14B 110.2 . .
H14A C14 H14B 108.5 . .
C14 C15 C16 110.4(12) . .
C14 C15 H15A 109.6 . .
C16 C15 H15A 109.6 . .
C14 C15 H15B 109.6 . .
C16 C15 H15B 109.6 . .
H15A C15 H15B 108.1 . .
C17 C16 C15 145.2(19) . .
C17 C16 H16A 100.6 . .
C15 C16 H16A 100.6 . .
C17 C16 H16B 100.6 . .
C15 C16 H16B 100.6 . .
H16A C16 H16B 104.3 . .
C18 C17 C16 118(2) . .
C18 C17 H17A 107.7 . .
C16 C17 H17A 107.7 . .
C18 C17 H17B 107.7 . .
C16 C17 H17B 107.7 . .
H17A C17 H17B 107.1 . .
C19 C18 C17 73(3) . .
C19 C18 H18A 116.2 . .
C17 C18 H18A 116.2 . .
C19 C18 H18B 116.2 . .
C17 C18 H18B 116.2 . .
H18A C18 H18B 113.2 . .
C18 C19 H19A 109.5 . .
C18 C19 H19B 109.5 . .
H19A C19 H19B 109.5 . .
C18 C19 H19C 109.5 . .
H19A C19 H19C 109.5 . .
H19B C19 H19C 109.5 . .
O5 C20 C21 107.3(6) . .
O5 C20 H20A 110.3 . .
C21 C20 H20A 110.3 . .
O5 C20 H20B 110.3 . .
C21 C20 H20B 110.3 . .
H20A C20 H20B 108.5 . .
C22 C21 C20 113.2(7) . .
C22 C21 H21A 108.9 . .
C20 C21 H21A 108.9 . .
C22 C21 H21B 108.9 . .
C20 C21 H21B 108.9 . .
H21A C21 H21B 107.8 . .
C21 C22 C23 112.4(8) . .
C21 C22 H22A 109.1 . .
C23 C22 H22A 109.1 . .
C21 C22 H22B 109.1 . .
C23 C22 H22B 109.1 . .
H22A C22 H22B 107.9 . .
C24B C23 C22 120(2) . .
C24C C23 C22 121(2) . .
C24A C23 C22 119.7(13) . .
C24A C23 H23A 107.4 . .
C22 C23 H23A 107.4 . .
C24A C23 H23B 107.4 . .
C22 C23 H23B 107.4 . .
H23A C23 H23B 106.9 . .
C23 C24A C25A 112(2) . .
C23 C24A H24A 109.2 . .
C25A C24A H24A 109.2 . .
C23 C24A H24B 109.2 . .
C25A C24A H24B 109.2 . .
H24A C24A H24B 107.9 . .
C24A C25A H25A 109.5 . .
C24A C25A H25B 109.5 . .
H25A C25A H25B 109.5 . .
C24A C25A H25C 109.5 . .
H25A C25A H25C 109.5 . .
H25B C25A H25C 109.5 . .
C23 C24B C25B 111(3) . .
C23 C24B H24C 109.4 . .
C25B C24B H24C 109.4 . .
C23 C24B H24D 109.4 . .
C25B C24B H24D 109.4 . .
H24C C24B H24D 108.0 . .
C24B C25B H25D 109.5 . .
C24B C25B H25E 109.5 . .
H25D C25B H25E 109.5 . .
C24B C25B H25F 109.5 . .
H25D C25B H25F 109.5 . .
H25E C25B H25F 109.5 . .
C23 C24C C25C 122(4) . .
C23 C24C H24E 106.9 . .
C25C C24C H24E 106.9 . .
C23 C24C H24F 106.9 . .
C25C C24C H24F 106.9 . .
H24E C24C H24F 106.7 . .
C24C C25C H25G 109.5 . .
C24C C25C H25H 109.5 . .
H25G C25C H25H 109.5 . .
C24C C25C H25I 109.5 . .
H25G C25C H25I 109.5 . .
H25H C25C H25I 109.5 . .
O7 C26 O6 122.8(6) . .
O7 C26 C27 118.8(6) . .
O6 C26 C27 118.4(6) . .
C32 C27 C28 121.0(7) . .
C32 C27 C26 118.9(6) . .
C28 C27 C26 119.7(6) . .
C29 C28 C27 118.2(7) . .
C29 C28 H28 120.9 . .
C27 C28 H28 120.9 . .
O8 C29 C28 124.5(7) . .
O8 C29 C30 114.6(7) . .
C28 C29 C30 121.0(7) . .
O9 C30 C29 120.0(7) . .
O9 C30 C31 119.5(7) . .
C29 C30 C31 120.5(7) . .
O10 C31 C32 124.7(7) . .
O10 C31 C30 116.4(7) . .
C32 C31 C30 119.0(7) . .
C31 C32 C27 120.3(7) . .
C31 C32 H32 119.8 . .
C27 C32 H32 119.8 . .
O8 C33 C34 108.0(7) . .
O8 C33 H33A 110.1 . .
C34 C33 H33A 110.1 . .
O8 C33 H33B 110.1 . .
C34 C33 H33B 110.1 . .
H33A C33 H33B 108.4 . .
C33 C34 C35 112.1(8) . .
C33 C34 H34A 109.2 . .
C35 C34 H34A 109.2 . .
C33 C34 H34B 109.2 . .
C35 C34 H34B 109.2 . .
H34A C34 H34B 107.9 . .
C36 C35 C34 112.5(8) . .
C36 C35 H35A 109.1 . .
C34 C35 H35A 109.1 . .
C36 C35 H35B 109.1 . .
C34 C35 H35B 109.1 . .
H35A C35 H35B 107.8 . .
C35 C36 C37 108.4(11) . .
C38A C37 C36 103.2(17) . .
C36 C37 C38B 124.4(18) . .
C38A C37 H37A 111.1 . .
C36 C37 H37A 111.1 . .
C38A C37 H37B 111.1 . .
C36 C37 H37B 111.1 . .
H37A C37 H37B 109.1 . .
C37 C38A H38A 109.5 . .
C37 C38A H38B 109.5 . .
H38A C38A H38B 109.5 . .
C37 C38A H38C 109.5 . .
H38A C38A H38C 109.5 . .
H38B C38A H38C 109.5 . .
C37 C38B H38D 109.5 . .
C37 C38B H38E 109.5 . .
H38D C38B H38E 109.5 . .
C37 C38B H38F 109.5 . .
H38D C38B H38F 109.5 . .
H38E C38B H38F 109.5 . .
C40A C39A O9 132(2) . .
C41A C40A C39A 70(3) . .
C40A C41A C42A 38(7) . .
C43A C42A C41A 174(10) . .
C42A C43A C44A 153(10) . .
O9 C39B C40B 105.7(13) . .
C39B C40B C41B 111.5(17) . .
C42B C41B C40B 113(2) . .
C41B C42B C43B 105(3) . .
C44B C43B C42B 104(4) . .
O10 C45 C46 107.7(7) . .
O10 C45 H45A 110.2 . .
C46 C45 H45A 110.2 . .
O10 C45 H45B 110.2 . .
C46 C45 H45B 110.2 . .
H45A C45 H45B 108.5 . .
C45 C46 C47 111.1(8) . .
C45 C46 H46A 109.4 . .
C47 C46 H46A 109.4 . .
C45 C46 H46B 109.4 . .
C47 C46 H46B 109.4 . .
H46A C46 H46B 108.0 . .
C48 C47 C46 115.4(9) . .
C48 C47 H47A 108.4 . .
C46 C47 H47A 108.4 . .
C48 C47 H47B 108.4 . .
C46 C47 H47B 108.4 . .
H47A C47 H47B 107.5 . .
C49 C48 C47 113.2(10) . .
C49 C48 H48A 108.9 . .
C47 C48 H48A 108.9 . .
C49 C48 H48B 108.9 . .
C47 C48 H48B 108.9 . .
H48A C48 H48B 107.7 . .
C48 C49 C50 113.1(12) . .
C48 C49 H49A 109.0 . .
C50 C49 H49A 109.0 . .
C48 C49 H49B 109.0 . .
C50 C49 H49B 109.0 . .
H49A C49 H49B 107.8 . .
C49 C50 H50A 109.5 . .
C49 C50 H50B 109.5 . .
H50A C50 H50B 109.5 . .
C49 C50 H50C 109.5 . .
H50A C50 H50C 109.5 . .
H50B C50 H50C 109.5 . .
O11 C51 O12 122.0(6) . .
O11 C51 C52 119.5(6) . .
O12 C51 C52 118.5(6) . .
C53 C52 C57 122.1(6) . .
C53 C52 C51 120.3(6) . .
C57 C52 C51 117.4(6) . .
C52 C53 C54 118.8(6) . .
C52 C53 H53 120.6 . .
C54 C53 H53 120.6 . .
O15 C54 C53 125.3(6) . .
O15 C54 C55 114.4(6) . .
C53 C54 C55 120.3(6) . .
O14 C55 C54 120.6(6) . .
O14 C55 C56 119.4(6) . .
C54 C55 C56 119.9(6) . .
O13 C56 C57 124.1(6) . .
O13 C56 C55 115.6(6) . .
C57 C56 C55 120.2(6) . .
C56 C57 C52 118.6(6) . .
C56 C57 H57 120.7 . .
C52 C57 H57 120.7 . .
O15 C58 C59 106.1(6) . .
O15 C58 H58A 110.5 . .
C59 C58 H58A 110.5 . .
O15 C58 H58B 110.5 . .
C59 C58 H58B 110.5 . .
H58A C58 H58B 108.7 . .
C58 C59 C60 112.2(7) . .
C58 C59 H59A 109.2 . .
C60 C59 H59A 109.2 . .
C58 C59 H59B 109.2 . .
C60 C59 H59B 109.2 . .
H59A C59 H59B 107.9 . .
C59 C60 C61 116.2(8) . .
C59 C60 H60A 108.2 . .
C61 C60 H60A 108.2 . .
C59 C60 H60B 108.2 . .
C61 C60 H60B 108.2 . .
H60A C60 H60B 107.4 . .
C62 C61 C60 113.8(9) . .
C62 C61 H61A 108.8 . .
C60 C61 H61A 108.8 . .
C62 C61 H61B 108.8 . .
C60 C61 H61B 108.8 . .
H61A C61 H61B 107.7 . .
C61 C62 C63 113.2(12) . .
C61 C62 H62A 108.9 . .
C63 C62 H62A 108.9 . .
C61 C62 H62B 108.9 . .
C63 C62 H62B 108.9 . .
H62A C62 H62B 107.7 . .
C62 C63 H63A 109.5 . .
C62 C63 H63B 109.5 . .
H63A C63 H63B 109.5 . .
C62 C63 H63C 109.5 . .
H63A C63 H63C 109.5 . .
H63B C63 H63C 109.5 . .
C65 C64 O14 117.9(13) . .
C65 C64 H64A 107.8 . .
O14 C64 H64A 107.8 . .
C65 C64 H64B 107.8 . .
O14 C64 H64B 107.8 . .
H64A C64 H64B 107.2 . .
C64 C65 C66 120.0(18) . .
C64 C65 H65A 107.3 . .
C66 C65 H65A 107.3 . .
C64 C65 H65B 107.3 . .
C66 C65 H65B 107.3 . .
H65A C65 H65B 106.9 . .
C67 C66 C65 118(2) . .
C67 C66 H66A 107.8 . .
C65 C66 H66A 107.8 . .
C67 C66 H66B 107.8 . .
C65 C66 H66B 107.8 . .
H66A C66 H66B 107.1 . .
C66 C67 C68 105.4(18) . .
C66 C67 H67A 110.7 . .
C68 C67 H67A 110.7 . .
C66 C67 H67B 110.7 . .
C68 C67 H67B 110.7 . .
H67A C67 H67B 108.8 . .
C69 C68 C67 94.8(15) . .
C69 C68 H68A 112.8 . .
C67 C68 H68A 112.8 . .
C69 C68 H68B 112.8 . .
C67 C68 H68B 112.8 . .
H68A C68 H68B 110.2 . .
C68 C69 H69A 109.5 . .
C68 C69 H69B 109.5 . .
H69A C69 H69B 109.5 . .
C68 C69 H69C 109.5 . .
H69A C69 H69C 109.5 . .
H69B C69 H69C 109.5 . .
O13 C70 C71 107.1(5) . .
O13 C70 H70A 110.3 . .
C71 C70 H70A 110.3 . .
O13 C70 H70B 110.3 . .
C71 C70 H70B 110.3 . .
H70A C70 H70B 108.6 . .
C70 C71 C72 111.2(6) . .
C70 C71 H71A 109.4 . .
C72 C71 H71A 109.4 . .
C70 C71 H71B 109.4 . .
C72 C71 H71B 109.4 . .
H71A C71 H71B 108.0 . .
C73 C72 C71 115.0(8) . .
C73 C72 H72A 108.5 . .
C71 C72 H72A 108.5 . .
C73 C72 H72B 108.5 . .
C71 C72 H72B 108.5 . .
H72A C72 H72B 107.5 . .
C72 C73 C74 115.2(10) . .
C72 C73 H73A 108.5 . .
C74 C73 H73A 108.5 . .
C72 C73 H73B 108.5 . .
C74 C73 H73B 108.5 . .
H73A C73 H73B 107.5 . .
C73 C74 C75 110.7(14) . .
C73 C74 H74A 109.5 . .
C75 C74 H74A 109.5 . .
C73 C74 H74B 109.5 . .
C75 C74 H74B 109.5 . .
H74A C74 H74B 108.1 . .
C74 C75 H75A 109.5 . .
C74 C75 H75B 109.5 . .
H75A C75 H75B 109.5 . .
C74 C75 H75C 109.5 . .
H75A C75 H75C 109.5 . .
H75B C75 H75C 109.5 . .
O17 C76 O16 122.8(6) . .
O17 C76 C77 119.5(6) . .
O16 C76 C77 117.7(6) . .
C78 C77 C82 121.9(7) . .
C78 C77 C76 120.4(6) . .
C82 C77 C76 117.8(6) . .
C79 C78 C77 119.3(7) . .
C79 C78 H78 120.4 . .
C77 C78 H78 120.4 . .
C78 C79 O18 125.1(7) . .
C78 C79 C80 120.1(7) . .
O18 C79 C80 114.8(7) . .
O19 C80 C81 119.0(7) . .
O19 C80 C79 120.4(7) . .
C81 C80 C79 120.5(7) . .
O20 C81 C82 125.1(7) . .
O20 C81 C80 116.1(7) . .
C82 C81 C80 118.9(7) . .
C81 C82 C77 119.4(6) . .
C81 C82 H82 120.3 . .
C77 C82 H82 120.3 . .
O18 C83 C84 106.8(8) . .
O18 C83 H83A 110.4 . .
C84 C83 H83A 110.4 . .
O18 C83 H83B 110.4 . .
C84 C83 H83B 110.4 . .
H83A C83 H83B 108.6 . .
C85 C84 C83 113.0(13) . .
C85 C84 H84A 109.0 . .
C83 C84 H84A 109.0 . .
C85 C84 H84B 109.0 . .
C83 C84 H84B 109.0 . .
H84A C84 H84B 107.8 . .
C84 C85 C86B 141(2) . .
C84 C85 C86A 100.7(14) . .
C84 C85 H85A 111.6 . .
C86A C85 H85A 111.6 . .
C84 C85 H85B 111.6 . .
C86A C85 H85B 111.6 . .
H85A C85 H85B 109.4 . .
C87 C86A C85 108.8(15) . .
C87 C86A H86A 109.9 . .
C85 C86A H86A 109.9 . .
C87 C86A H86B 109.9 . .
C85 C86A H86B 109.9 . .
H86A C86A H86B 108.3 . .
C87 C86B C85 130(4) . .
C87 C86B H86C 104.8 . .
C85 C86B H86C 104.8 . .
C87 C86B H86D 104.8 . .
C85 C86B H86D 104.8 . .
H86C C86B H86D 105.8 . .
C86B C87 C88 151(3) . .
C86A C87 C88 117(2) . .
C86A C87 H87A 108.0 . .
C88 C87 H87A 108.0 . .
C86A C87 H87B 108.0 . .
C88 C87 H87B 108.0 . .
H87A C87 H87B 107.2 . .
C87 C88 H88A 109.5 . .
C87 C88 H88B 109.5 . .
H88A C88 H88B 109.5 . .
C87 C88 H88C 109.5 . .
H88A C88 H88C 109.5 . .
H88B C88 H88C 109.5 . .
O19 C89A C90A 110(2) . .
C91A C90A C89A 104(3) . .
C90A C91A C92A 127(5) . .
C93A C92A C91A 122(5) . .
C93A C92A C94A 132(4) . 2_667
C91A C92A C94A 106(4) . 2_667
C94A C93A C92A 137(4) . .
C93A C94A C92A 92(4) . 2_667
O19 C89B C90B 88.5(17) . .
C91B C90B C89B 102(2) . .
C91B C90B C92B 53.4(17) . .
C89B C90B C92B 155(3) . .
C90B C91B C92B 74(3) . .
C90B C91B C93B 112(3) . .
C92B C91B C93B 51.5(16) . .
C93B C92B C91B 75(3) . .
C93B C92B C90B 113(4) . .
C91B C92B C90B 52.7(18) . .
C92B C93B C94B 106(6) . .
C92B C93B C91B 53.6(18) . .
C94B C93B C91B 150(6) . .
O20 C95 C96 108.1(6) . .
O20 C95 H95A 110.1 . .
C96 C95 H95A 110.1 . .
O20 C95 H95B 110.1 . .
C96 C95 H95B 110.1 . .
H95A C95 H95B 108.4 . .
C97 C96 C95 113.7(7) . .
C97 C96 H96A 108.8 . .
C95 C96 H96A 108.8 . .
C97 C96 H96B 108.8 . .
C95 C96 H96B 108.8 . .
H96A C96 H96B 107.7 . .
C96 C97 C98 110.3(9) . .
C96 C97 H97A 109.6 . .
C98 C97 H97A 109.6 . .
C96 C97 H97B 109.6 . .
C98 C97 H97B 109.6 . .
H97A C97 H97B 108.1 . .
C99 C98 C97 121.6(13) . .
C99 C98 H98A 106.9 . .
C97 C98 H98A 106.9 . .
C99 C98 H98B 106.9 . .
C97 C98 H98B 106.9 . .
H98A C98 H98B 106.7 . .
C98 C99 C100 121.1(18) . .
C98 C99 H99A 107.1 . .
C100 C99 H99A 107.1 . .
C98 C99 H99B 107.1 . .
C100 C99 H99B 107.1 . .
H99A C99 H99B 106.8 . .
C99 C100 H10E 109.5 . .
C99 C100 H10F 109.5 . .
H10E C100 H10F 109.5 . .
C99 C100 H10G 109.5 . .
H10E C100 H10G 109.5 . .
H10F C100 H10G 109.5 . .
C102 C101 O21 85(3) . .
C102 C101 H10H 114.5 . .
O21 C101 H10H 114.5 . .
C102 C101 H10I 114.5 . .
O21 C101 H10I 114.5 . .
H10H C101 H10I 111.7 . .
C101 C102 H10J 109.5 . .
C101 C102 H10K 109.5 . .
H10J C102 H10K 109.5 . .
C101 C102 H10L 109.5 . .
H10J C102 H10L 109.5 . .
H10K C102 H10L 109.5 . .
C104 C103 O22 103.1(16) . .
C104 C103 H10M 111.1 . .
O22 C103 H10M 111.1 . .
C104 C103 H10N 111.1 . .
O22 C103 H10N 111.1 . .
H10M C103 H10N 109.1 . .
C103 C104 H10O 109.5 . .
C103 C104 H10P 109.5 . .
H10O C104 H10P 109.5 . .
C103 C104 H10Q 109.5 . .
H10O C104 H10Q 109.5 . .
H10P C104 H10Q 109.5 . .

loop_
_geom_bond_atom_site_label_1
_geom_bond_atom_site_label_2
_geom_bond_distance
_geom_bond_site_symmetry_2
Ru1 O6 2.015(5) .
Ru1 O1 2.022(4) .
Ru1 O2 2.025(4) 2_576
Ru1 O7 2.031(5) 2_576
Ru1 Ru1 2.2851(11) 2_576
Ru1 Cl1 2.530(2) .
Ru2 O16 2.004(5) .
Ru2 O17 2.004(4) 2_566
Ru2 O12 2.010(5) 2_566
Ru2 O11 2.019(5) .
Ru2 Ru2 2.2703(10) 2_566
Ru2 O21 2.365(9) .
O1 C1 1.276(7) .
O2 C1 1.271(7) .
O2 Ru1 2.025(4) 2_576
O3 C4 1.362(9) .
O3 C8A 1.422(14) .
O3 C8B 1.56(2) .
O4 C5 1.379(8) .
O4 C14 1.399(11) .
O5 C6 1.368(8) .
O5 C20 1.436(9) .
O6 C26 1.280(7) .
O7 C26 1.263(7) .
O7 Ru1 2.031(5) 2_576
O8 C29 1.358(8) .
O8 C33 1.438(9) .
O9 C30 1.372(9) .
O9 C39B 1.430(18) .
O9 C39A 1.56(2) .
O10 C31 1.359(8) .
O10 C45 1.439(9) .
O11 C51 1.277(7) .
O12 C51 1.278(7) .
O12 Ru2 2.010(5) 2_566
O13 C56 1.377(7) .
O13 C70 1.443(7) .
O14 C55 1.358(8) .
O14 C64 1.463(12) .
O15 C54 1.365(8) .
O15 C58 1.430(8) .
O16 C76 1.294(7) .
O17 C76 1.270(8) .
O17 Ru2 2.004(4) 2_566
O18 C79 1.370(9) .
O18 C83 1.438(11) .
O19 C89A 1.38(2) .
O19 C80 1.381(9) .
O19 C89B 1.65(3) .
O20 C81 1.343(8) .
O20 C95 1.437(9) .
O21 C101 1.69(3) .
O21 H21 0.29(11) .
O22 C103 1.55(3) .
O22 H22 0.8400 .
C1 C2 1.470(9) .
C2 C7 1.388(9) .
C2 C3 1.390(10) .
C3 C4 1.378(10) .
C3 H3 0.9500 .
C4 C5 1.401(11) .
C5 C6 1.402(10) .
C6 C7 1.373(9) .
C7 H7 0.9500 .
C8A C9A 1.520(19) .
C8A H8A1 0.9900 .
C8A H8A2 0.9900 .
C9A C10A 1.56(3) .
C9A H9A1 0.9900 .
C9A H9A2 0.9900 .
C10A C11A 1.75(4) .
C10A H10A 0.9900 .
C10A H10B 0.9900 .
C11A C12A 1.482(19) .
C11A H11A 0.9900 .
C11A H11B 0.9900 .
C12A C13A 1.544(19) .
C12A H12A 0.9900 .
C12A H12B 0.9900 .
C13A H13A 0.9800 .
C13A H13B 0.9800 .
C13A H13C 0.9800 .
C8B C9B 1.51(3) .
C8B H8B1 0.9900 .
C8B H8B2 0.9900 .
C9B C10B 1.45(3) .
C9B H9B1 0.9900 .
C9B H9B2 0.9900 .
C10B C11B 1.59(4) .
C10B H10C 0.9900 .
C10B H10D 0.9900 .
C11B C12B 1.490(19) .
C11B H11C 0.9900 .
C11B H11D 0.9900 .
C12B C13B 1.504(19) .
C12B H12C 0.9900 .
C12B H12D 0.9900 .
C13B H13D 0.9800 .
C13B H13E 0.9800 .
C13B H13F 0.9800 .
C14 C15 1.551(13) .
C14 H14A 0.9900 .
C14 H14B 0.9900 .
C15 C16 1.593(15) .
C15 H15A 0.9900 .
C15 H15B 0.9900 .
C16 C17 1.589(18) .
C16 H16A 0.9900 .
C16 H16B 0.9900 .
C17 C18 1.560(18) .
C17 H17A 0.9900 .
C17 H17B 0.9900 .
C18 C19 1.54(2) .
C18 H18A 0.9900 .
C18 H18B 0.9900 .
C19 H19A 0.9800 .
C19 H19B 0.9800 .
C19 H19C 0.9800 .
C20 C21 1.529(9) .
C20 H20A 0.9900 .
C20 H20B 0.9900 .
C21 C22 1.492(11) .
C21 H21A 0.9900 .
C21 H21B 0.9900 .
C22 C23 1.539(12) .
C22 H22A 0.9900 .
C22 H22B 0.9900 .
C23 C24B 1.25(3) .
C23 C24C 1.43(4) .
C23 C24A 1.44(3) .
C23 H23A 0.9900 .
C23 H23B 0.9900 .
C24A C25A 1.59(3) .
C24A H24A 0.9900 .
C24A H24B 0.9900 .
C25A H25A 0.9800 .
C25A H25B 0.9800 .
C25A H25C 0.9800 .
C24B C25B 1.55(5) .
C24B H24C 0.9900 .
C24B H24D 0.9900 .
C25B H25D 0.9800 .
C25B H25E 0.9800 .
C25B H25F 0.9800 .
C24C C25C 1.50(6) .
C24C H24E 0.9900 .
C24C H24F 0.9900 .
C25C H25G 0.9800 .
C25C H25H 0.9800 .
C25C H25I 0.9800 .
C26 C27 1.472(10) .
C27 C32 1.388(9) .
C27 C28 1.402(9) .
C28 C29 1.381(10) .
C28 H28 0.9500 .
C29 C30 1.390(10) .
C30 C31 1.396(10) .
C31 C32 1.382(10) .
C32 H32 0.9500 .
C33 C34 1.501(11) .
C33 H33A 0.9900 .
C33 H33B 0.9900 .
C34 C35 1.590(13) .
C34 H34A 0.9900 .
C34 H34B 0.9900 .
C35 C36 1.442(14) .
C35 H35A 0.9900 .
C35 H35B 0.9900 .
C36 C37 1.473(18) .
C37 C38A 1.373(16) .
C37 C38B 1.547(17) .
C37 H37A 0.9900 .
C37 H37B 0.9900 .
C38A H38A 0.9800 .
C38A H38B 0.9800 .
C38A H38C 0.9800 .
C38B H38D 0.9800 .
C38B H38E 0.9800 .
C38B H38F 0.9800 .
C39A C40A 1.531(19) .
C40A C41A 1.53(2) .
C41A C42A 1.56(2) .
C42A C43A 1.55(2) .
C43A C44A 1.56(2) .
C39B C40B 1.541(17) .
C40B C41B 1.546(18) .
C41B C42B 1.520(18) .
C42B C43B 1.550(19) .
C43B C44B 1.53(2) .
C45 C46 1.492(10) .
C45 H45A 0.9900 .
C45 H45B 0.9900 .
C46 C47 1.534(12) .
C46 H46A 0.9900 .
C46 H46B 0.9900 .
C47 C48 1.518(12) .
C47 H47A 0.9900 .
C47 H47B 0.9900 .
C48 C49 1.490(15) .
C48 H48A 0.9900 .
C48 H48B 0.9900 .
C49 C50 1.529(15) .
C49 H49A 0.9900 .
C49 H49B 0.9900 .
C50 H50A 0.9800 .
C50 H50B 0.9800 .
C50 H50C 0.9800 .
C51 C52 1.480(9) .
C52 C53 1.372(9) .
C52 C57 1.401(8) .
C53 C54 1.388(9) .
C53 H53 0.9500 .
C54 C55 1.392(9) .
C55 C56 1.396(9) .
C56 C57 1.380(9) .
C57 H57 0.9500 .
C58 C59 1.510(10) .
C58 H58A 0.9900 .
C58 H58B 0.9900 .
C59 C60 1.514(12) .
C59 H59A 0.9900 .
C59 H59B 0.9900 .
C60 C61 1.522(11) .
C60 H60A 0.9900 .
C60 H60B 0.9900 .
C61 C62 1.492(16) .
C61 H61A 0.9900 .
C61 H61B 0.9900 .
C62 C63 1.538(16) .
C62 H62A 0.9900 .
C62 H62B 0.9900 .
C63 H63A 0.9800 .
C63 H63B 0.9800 .
C63 H63C 0.9800 .
C64 C65 1.242(17) .
C64 H64A 0.9900 .
C64 H64B 0.9900 .
C65 C66 1.53(2) .
C65 H65A 0.9900 .
C65 H65B 0.9900 .
C66 C67 1.51(3) .
C66 H66A 0.9900 .
C66 H66B 0.9900 .
C67 C68 1.78(3) .
C67 H67A 0.9900 .
C67 H67B 0.9900 .
C68 C69 1.411(15) .
C68 H68A 0.9900 .
C68 H68B 0.9900 .
C69 H69A 0.9800 .
C69 H69B 0.9800 .
C69 H69C 0.9800 .
C70 C71 1.492(9) .
C70 H70A 0.9900 .
C70 H70B 0.9900 .
C71 C72 1.516(10) .
C71 H71A 0.9900 .
C71 H71B 0.9900 .
C72 C73 1.504(11) .
C72 H72A 0.9900 .
C72 H72B 0.9900 .
C73 C74 1.505(16) .
C73 H73A 0.9900 .
C73 H73B 0.9900 .
C74 C75 1.539(19) .
C74 H74A 0.9900 .
C74 H74B 0.9900 .
C75 H75A 0.9800 .
C75 H75B 0.9800 .
C75 H75C 0.9800 .
C76 C77 1.495(9) .
C77 C78 1.371(10) .
C77 C82 1.393(9) .
C78 C79 1.370(10) .
C78 H78 0.9500 .
C79 C80 1.402(11) .
C80 C81 1.396(11) .
C81 C82 1.386(9) .
C82 H82 0.9500 .
C83 C84 1.526(13) .
C83 H83A 0.9900 .
C83 H83B 0.9900 .
C84 C85 1.48(2) .
C84 H84A 0.9900 .
C84 H84B 0.9900 .
C85 C86B 1.59(4) .
C85 C86A 1.682(19) .
C85 H85A 0.9900 .
C85 H85B 0.9900 .
C86A C87 1.36(2) .
C86A H86A 0.9900 .
C86A H86B 0.9900 .
C86B C87 1.14(4) .
C86B H86C 0.9900 .
C86B H86D 0.9900 .
C87 C88 1.484(17) .
C87 H87A 0.9900 .
C87 H87B 0.9900 .
C88 H88A 0.9800 .
C88 H88B 0.9800 .
C88 H88C 0.9800 .
C89A C90A 1.56(2) .
C90A C91A 1.546(19) .
C91A C92A 1.55(2) .
C92A C93A 1.53(2) .
C92A C94A 1.81(7) 2_667
C93A C94A 1.52(2) .
C94A C92A 1.81(7) 2_667
C89B C90B 1.76(4) .
C90B C91B 1.548(18) .
C90B C92B 1.87(7) .
C91B C92B 1.56(2) .
C91B C93B 1.87(6) .
C92B C93B 1.52(2) .
C93B C94B 1.56(2) .
C95 C96 1.516(10) .
C95 H95A 0.9900 .
C95 H95B 0.9900 .
C96 C97 1.511(12) .
C96 H96A 0.9900 .
C96 H96B 0.9900 .
C97 C98 1.511(14) .
C97 H97A 0.9900 .
C97 H97B 0.9900 .
C98 C99 1.220(19) .
C98 H98A 0.9900 .
C98 H98B 0.9900 .
C99 C100 1.560(16) .
C99 H99A 0.9900 .
C99 H99B 0.9900 .
C100 H10E 0.9800 .
C100 H10F 0.9800 .
C100 H10G 0.9800 .
C101 C102 1.18(3) .
C101 H10H 0.9900 .
C101 H10I 0.9900 .
C102 H10J 0.9800 .
C102 H10K 0.9800 .
C102 H10L 0.9800 .
C103 C104 1.40(2) .
C103 H10M 0.9900 .
C103 H10N 0.9900 .
C104 H10O 0.9800 .
C104 H10P 0.9800 .
C104 H10Q 0.9800 .
